data_7717215
loop_
_publ_author_name
'Duan, Zhi-Cheng'
'Li, Guanghua'
'Li, Ke-Chang'
'Cui, Xiao-Bing'

_publ_section_title
;
 Three organic-inorganic polyoxoniobate-based compounds modified with
 Cu(II) amine complexes: synthesis, characterization, and catalytic
 studies for oxidation of styrene.
;
_journal_issue 44
_journal_name_full 'Dalton transactions (Cambridge, England : 2003)'
_journal_page_first 17880
_journal_page_last 17892
_journal_paper_doi 10.1039/d4dt02544j
_journal_volume 53
_journal_year 2024
_chemical_formula_moiety '2(K0.5 Nb12 O45.75 Si V4.25), C24 H64 Cu4 K N16, C24 H72 Cu4 N16, 18(O)'
_chemical_formula_sum 'C48 H199 Cu8 K2 N32 Nb24 O109.5 Si2 V8.5'
_chemical_formula_weight 6282.91
_space_group_crystal_system tetragonal
_space_group_IT_number 140
_space_group_name_Hall '-I 4 2c'
_space_group_name_H-M_alt 'I 4/m c m'
_atom_sites_solution_hydrogens geom
_atom_sites_solution_primary iterative
_audit_creation_date 2024-08-21
_audit_creation_method
;
Olex2 1.5
(compiled 2024.02.16 svn.r378c4104 for OlexSys, GUI svn.r6928)
;
_audit_update_record
;
2024-08-21 deposited with the CCDC.	2024-10-14 downloaded from the CCDC.
;
_cell_angle_alpha 90
_cell_angle_beta 90
_cell_angle_gamma 90
_cell_formula_units_Z 4
_cell_length_a 26.3310(12)
_cell_length_b 26.3310(12)
_cell_length_c 27.573(4)
_cell_measurement_reflns_used 9579
_cell_measurement_temperature 273.15
_cell_measurement_theta_max 63.87
_cell_measurement_theta_min 3.36
_cell_volume 19117(3)
_computing_cell_refinement 'SAINT V8.38A (Bruker, 2018)'
_computing_data_reduction 'SAINT V8.38A (Bruker, 2018)'
_computing_molecular_graphics 'Olex2 1.5 (Dolomanov et al., 2009)'
_computing_publication_material 'Olex2 1.5 (Dolomanov et al., 2009)'
_computing_structure_refinement 'XL  (Sheldrick, 2008)'
_computing_structure_solution 'olex2.solve 1.5 (Bourhis et al., 2015)'
_diffrn_ambient_temperature 273.15
_diffrn_measured_fraction_theta_full 0.990
_diffrn_measured_fraction_theta_max 0.990
_diffrn_measurement_device_type 'CCD area detector'
_diffrn_measurement_method 'phi and omega scans'
_diffrn_radiation_monochromator graphite
_diffrn_radiation_type CuK\a
_diffrn_radiation_wavelength 1.54178
_diffrn_reflns_av_R_equivalents 0.0562
_diffrn_reflns_av_unetI/netI 0.0413
_diffrn_reflns_Laue_measured_fraction_full 0.990
_diffrn_reflns_Laue_measured_fraction_max 0.990
_diffrn_reflns_limit_h_max 27
_diffrn_reflns_limit_h_min -30
_diffrn_reflns_limit_k_max 28
_diffrn_reflns_limit_k_min -26
_diffrn_reflns_limit_l_max 27
_diffrn_reflns_limit_l_min -31
_diffrn_reflns_number 28531
_diffrn_reflns_point_group_measured_fraction_full 0.990
_diffrn_reflns_point_group_measured_fraction_max 0.990
_diffrn_reflns_theta_full 63.965
_diffrn_reflns_theta_max 63.965
_diffrn_reflns_theta_min 2.373
_diffrn_source_current 1.0
_diffrn_source_power 0.05
_diffrn_source_voltage 50.0
_exptl_absorpt_coefficient_mu 16.827
_exptl_absorpt_correction_T_max 0.7524
_exptl_absorpt_correction_T_min 0.2514
_exptl_absorpt_correction_type none
_exptl_absorpt_process_details
;
SADABS-2016/2 (Bruker,2016/2) was used for absorption correction.
wR2(int) was 0.1335 before and 0.0664 after correction.
The Ratio of minimum to maximum transmission is 0.3341.
The \l/2 correction factor is Not present.
;
_exptl_crystal_colour Brownish-purple
_exptl_crystal_density_diffrn 2.183
_exptl_crystal_description Needle-like
_exptl_crystal_F_000 12258
_refine_diff_density_max 1.400
_refine_diff_density_min -2.329
_refine_diff_density_rms 0.204
_refine_ls_extinction_coef 0.000016(3)
_refine_ls_extinction_expression Fc^*^=kFc[1+0.001xFc^2^\l^3^/sin(2\q)]^-1/4^
_refine_ls_extinction_method 'SHELXL-2018/3 (Sheldrick 2018)'
_refine_ls_goodness_of_fit_ref 1.091
_refine_ls_hydrogen_treatment constr
_refine_ls_matrix_type full
_refine_ls_number_parameters 320
_refine_ls_number_reflns 4164
_refine_ls_number_restraints 19
_refine_ls_restrained_S_all 1.088
_refine_ls_R_factor_all 0.0812
_refine_ls_R_factor_gt 0.0622
_refine_ls_shift/su_max 0.000
_refine_ls_shift/su_mean 0.000
_refine_ls_structure_factor_coef Fsqd
_refine_ls_weighting_details 'w=1/[\s^2^(Fo^2^)+(0.0919P)^2^+543.5092P] where P=(Fo^2^+2Fc^2^)/3'
_refine_ls_weighting_scheme calc
_refine_ls_wR_factor_gt 0.1753
_refine_ls_wR_factor_ref 0.1894
_reflns_Friedel_coverage 0.000
_reflns_number_gt 3295
_reflns_number_total 4164
_reflns_threshold_expression 'I > 2\s(I)'
_cod_data_source_file d4dt02544j2.cif
_cod_data_source_block k
_cod_depositor_comments 'Adding full bibliography for 7717215--7717217.cif.'
_cod_original_formula_sum 'C48 H199 Cu8 K2 N32 Nb24 O109.50 Si2 V8.50'
_cod_database_code 7717215
_shelx_shelxl_version_number 2018/3
_shelx_space_group_comment
;
The symmetry employed for this shelxl refinement is uniquely defined
by the following loop, which should always be used as a source of
symmetry information in preference to the above space-group names.
They are only intended as comments.
;
_olex2_refinement_description
;
1. Fixed Uiso
 At 1.2 times of:
  All C(H) groups, All C(H,H) groups, All N(H,H) groups
 At 1.5 times of:
  All C(H,H,H) groups
2. Rigid bond restraints
 C7, C31
 with sigma for 1-2 distances of 0.01 and sigma for 1-3 distances of 0.01
3. Uiso/Uaniso restraints and constraints
Uanis(O4) \\sim Ueq: with sigma of 0.001 and sigma for terminal atoms of 0.002
Uanis(O8) \\sim Ueq: with sigma of 0.001 and sigma for terminal atoms of 0.002
Uanis(O14) \\sim Ueq: with sigma of 0.001 and sigma for terminal atoms of 0.002
4. Others
 Fixed Sof: K2(0.125) O1(0.25) V3(0.0625) C1(0.5) H1A(0.5) H1B(0.5) H1C(0.5)
 C7(0.5) H7A(0.5) H7B(0.5) H7C(0.5) O4(0.0625) O3(0.25) O8(0.125)
5.a Ternary CH refined with riding coordinates:
 C31(H31), C32(H32), C36(H36)
5.b Secondary CH2 refined with riding coordinates:
 N27(H27A,H27B), N28(H28A,H28B), N29(H29A,H29B), C30(H30A,H30B)
5.c Idealised Me refined as rotating group:
 C1(H1A,H1B,H1C), C7(H7A,H7B,H7C), C2(H2A,H2B,H2C)
;
_olex2_submission_special_instructions 'No special instructions were received'

loop_
_space_group_symop_operation_xyz
'x, y, z'
'-x, -y, z'
'-y, x, z'
'y, -x, z'
'-x, y, -z+1/2'
'x, -y, -z+1/2'
'y, x, -z+1/2'
'-y, -x, -z+1/2'
'x+1/2, y+1/2, z+1/2'
'-x+1/2, -y+1/2, z+1/2'
'-y+1/2, x+1/2, z+1/2'
'y+1/2, -x+1/2, z+1/2'
'-x+1/2, y+1/2, -z+1'
'x+1/2, -y+1/2, -z+1'
'y+1/2, x+1/2, -z+1'
'-y+1/2, -x+1/2, -z+1'
'-x, -y, -z'
'x, y, -z'
'y, -x, -z'
'-y, x, -z'
'x, -y, z-1/2'
'-x, y, z-1/2'
'-y, -x, z-1/2'
'y, x, z-1/2'
'-x+1/2, -y+1/2, -z+1/2'
'x+1/2, y+1/2, -z+1/2'
'y+1/2, -x+1/2, -z+1/2'
'-y+1/2, x+1/2, -z+1/2'
'x+1/2, -y+1/2, z'
'-x+1/2, y+1/2, z'
'-y+1/2, -x+1/2, z'
'y+1/2, x+1/2, z'

loop_
_atom_site_label
_atom_site_type_symbol
_atom_site_fract_x
_atom_site_fract_y
_atom_site_fract_z
_atom_site_U_iso_or_equiv
_atom_site_adp_type
_atom_site_occupancy
_atom_site_site_symmetry_order
_atom_site_calc_flag
_atom_site_refinement_flags_posn
_atom_site_refinement_flags_adp
_atom_site_refinement_flags_occupancy
_atom_site_disorder_assembly
_atom_site_disorder_group
Nb1 Nb 0.17769(4) 0.12553(4) 0.000000 0.0323(4) Uani 1 2 d S T P . .
Nb2 Nb 0.15919(3) 0.24059(3) 0.06134(3) 0.0318(3) Uani 1 1 d . . . . .
Nb3 Nb 0.28307(3) 0.21693(3) 0.13134(5) 0.0367(4) Uani 1 2 d S T P . .
Nb4 Nb 0.30419(3) 0.10399(3) 0.06842(4) 0.0374(3) Uani 1 1 d . . . . .
Si5 Si 0.27977(11) 0.22023(11) 0.000000 0.0167(10) Uani 1 4 d S T P . .
Cu6 Cu 0.15823(8) -0.02063(8) 0.000000 0.0504(7) Uani 1 2 d S T P . .
Cu Cu 0.32268(8) 0.17732(8) 0.25779(11) 0.0681(8) Uani 1 2 d S T P . .
V8 V 0.20066(10) 0.14228(10) 0.10527(11) 0.0670(7) Uani 1 1 d . . . . .
O2 O 0.2187(3) 0.2092(3) 0.000000 0.0241(19) Uani 1 2 d S T P . .
O5 O 0.2115(3) 0.2146(3) 0.1102(3) 0.0353(16) Uani 1 1 d . . . . .
O7 O 0.3195(4) 0.0933(4) 0.000000 0.045(3) Uani 1 2 d S T P . .
O9 O 0.1465(3) 0.1640(3) 0.0535(3) 0.0377(17) Uani 1 1 d . . . . .
O10 O 0.1226(3) 0.2519(3) 0.000000 0.034(2) Uani 1 2 d S T P . .
O11 O 0.2295(2) 0.1054(2) 0.0497(3) 0.0347(17) Uani 1 1 d . . . . .
O12 O 0.2763(3) 0.2237(3) 0.1951(4) 0.049(3) Uani 1 2 d S T P . .
O13 O 0.1972(3) 0.3028(3) 0.0578(4) 0.034(2) Uani 1 2 d S T P . .
O15 O 0.3079(3) 0.0423(3) 0.0908(4) 0.058(2) Uani 1 1 d . . . . .
O16 O 0.3050(2) 0.1950(2) 0.0490(4) 0.029(2) Uani 1 2 d S T P . .
O17 O 0.1393(4) 0.0712(4) 0.000000 0.041(3) Uani 1 2 d S T P . .
O18 O 0.1113(3) 0.2569(3) 0.1029(3) 0.0432(19) Uani 1 1 d . . . . .
O20 O 0.2780(3) 0.1417(3) 0.1272(3) 0.054(2) Uani 1 1 d . . . . .
N23 N 0.1092(4) -0.0383(4) -0.0530(4) 0.054(3) Uani 1 1 d . . . . .
O24 O 0.3740(3) 0.1260(3) 0.0810(5) 0.059(4) Uani 1 2 d S T P . .
O25 O 0.1691(4) 0.1127(4) 0.1466(4) 0.077(3) Uani 1 1 d . . . . .
N27 N 0.2070(4) -0.0113(4) -0.0544(5) 0.073(4) Uani 1 1 d . . . . .
H27A H 0.222632 0.018469 -0.051158 0.088 Uiso 1 1 calc R U . . .
H27B H 0.230518 -0.035612 -0.053139 0.088 Uiso 1 1 calc R U . . .
N28 N 0.2575(5) 0.1637(5) 0.2900(5) 0.074(4) Uani 1 1 d . . . . .
H28A H 0.262685 0.152232 0.319990 0.089 Uiso 1 1 calc R U . . .
H28B H 0.239074 0.192010 0.291756 0.089 Uiso 1 1 calc R U . . .
N29 N 0.3091(7) 0.1099(5) 0.2263(5) 0.102(6) Uani 1 1 d . . . . .
H29A H 0.303960 0.114601 0.194740 0.123 Uiso 1 1 calc R U . . .
H29B H 0.336288 0.090165 0.229746 0.123 Uiso 1 1 calc R U . . .
C30 C 0.1816(7) -0.0132(7) -0.1007(8) 0.103(7) Uani 1 1 d . . . . .
H30A H 0.191791 0.015935 -0.119874 0.124 Uiso 1 1 calc R U . . .
H30B H 0.192077 -0.043570 -0.117844 0.124 Uiso 1 1 calc R U . . .
C31 C 0.2653(9) 0.0845(6) 0.2470(9) 0.107(7) Uani 1 1 d . U . . .
H31 H 0.277083 0.070312 0.277911 0.128 Uiso 1 1 calc R U . . .
C32 C 0.2306(7) 0.1243(6) 0.2599(6) 0.082(5) Uani 1 1 d . . . . .
H32 H 0.219831 0.140798 0.229754 0.098 Uiso 1 1 calc R U . . .
C36 C 0.1300(7) -0.0133(11) -0.0962(8) 0.124(8) Uani 1 1 d . . . . .
H36 H 0.122137 0.022609 -0.090421 0.149 Uiso 1 1 calc R U . . .
K1 K 0.000000 0.000000 0.000000 0.068(3) Uani 1 8 d S T P . .
K2 K 0.1316(4) 0.3684(4) 0.000000 0.104(6) Uani 0.5 4 d S T P . .
O1 O 0.1697(14) 0.4733(12) 0.000000 0.095(11) Uani 0.5 2 d S T P . .
V3 V 0.3911(4) 0.1089(4) 0.000000 0.059(5) Uani 0.25 4 d S T P . .
O6 O 0.3246(6) -0.0436(6) 0.1399(7) 0.156(7) Uani 1 1 d . . . . .
O14 O 0.3879(15) -0.0321(15) 0.2129(14) 0.350(18) Uani 1 1 d . U . . .
C1 C 0.1875(14) 0.0987(10) 0.2792(12) 0.081(10) Uani 0.5 1 d . . P . .
H1A H 0.197404 0.079705 0.307338 0.121 Uiso 0.5 1 calc R U P . .
H1B H 0.173991 0.076032 0.255181 0.121 Uiso 0.5 1 calc R U P . .
H1C H 0.162101 0.123164 0.288010 0.121 Uiso 0.5 1 calc R U P . .
C7 C 0.232(2) 0.0454(14) 0.2259(13) 0.128(18) Uani 0.5 1 d . U P . .
H7A H 0.235425 0.046004 0.191205 0.192 Uiso 0.5 1 calc R U P . .
H7B H 0.197705 0.051906 0.234831 0.192 Uiso 0.5 1 calc R U P . .
H7C H 0.242304 0.012588 0.237799 0.192 Uiso 0.5 1 calc R U P . .
C2 C 0.1038(9) -0.0237(8) -0.1436(8) 0.122(8) Uani 1 1 d . . . . .
H2A H 0.099519 -0.059694 -0.147611 0.182 Uiso 1 1 calc R U . . .
H2B H 0.123984 -0.010636 -0.169791 0.182 Uiso 1 1 calc R U . . .
H2C H 0.071120 -0.007518 -0.143808 0.182 Uiso 1 1 calc R U . . .
O4 O 0.4331(12) 0.0669(12) 0.000000 0.022(3) Uani 0.25 4 d S TU P . .
O3 O 0.4267(19) 0.0733(19) 0.158(2) 0.23(4) Uani 0.5 2 d S T P . .
O8 O 0.092(2) 0.408(2) 0.080(3) 0.100(4) Uani 0.25 2 d S TU P . .

loop_
_atom_site_aniso_label
_atom_site_aniso_U_11
_atom_site_aniso_U_22
_atom_site_aniso_U_33
_atom_site_aniso_U_23
_atom_site_aniso_U_13
_atom_site_aniso_U_12
Nb1 0.0189(6) 0.0168(6) 0.0612(9) 0.000 0.000 -0.0048(4)
Nb2 0.0202(4) 0.0274(5) 0.0477(6) -0.0053(4) 0.0066(4) -0.0032(3)
Nb3 0.0365(5) 0.0365(5) 0.0371(8) 0.0057(4) -0.0057(4) -0.0039(5)
Nb4 0.0299(5) 0.0199(4) 0.0624(7) 0.0090(4) -0.0094(4) -0.0023(3)
Si5 0.0093(12) 0.0093(12) 0.031(3) 0.000 0.000 -0.0021(16)
Cu6 0.0290(12) 0.0302(12) 0.092(2) 0.000 0.000 -0.0054(9)
Cu 0.0768(12) 0.0768(12) 0.0507(18) 0.0054(11) -0.0054(11) 0.0038(16)
V8 0.0623(15) 0.0575(14) 0.0811(19) 0.0081(13) 0.0008(14) -0.0127(12)
O2 0.015(4) 0.023(4) 0.035(5) 0.000 0.000 -0.004(3)
O5 0.032(4) 0.033(4) 0.041(4) 0.001(3) 0.004(3) -0.008(3)
O7 0.027(5) 0.023(5) 0.084(9) 0.000 0.000 0.000(4)
O9 0.033(4) 0.032(4) 0.048(5) 0.003(3) 0.009(3) -0.008(3)
O10 0.020(5) 0.027(5) 0.056(7) 0.000 0.000 0.003(4)
O11 0.028(4) 0.021(3) 0.055(5) 0.007(3) -0.004(3) -0.002(3)
O12 0.050(4) 0.050(4) 0.047(7) 0.009(4) -0.009(4) -0.007(5)
O13 0.031(3) 0.031(3) 0.042(6) -0.006(3) 0.006(3) -0.005(4)
O15 0.047(5) 0.032(4) 0.097(7) 0.019(4) -0.013(5) 0.000(3)
O16 0.019(3) 0.019(3) 0.049(6) 0.007(3) -0.007(3) 0.000(4)
O17 0.029(5) 0.023(5) 0.072(8) 0.000 0.000 -0.006(4)
O18 0.036(4) 0.040(4) 0.054(5) -0.008(4) 0.015(4) -0.004(3)
O20 0.069(6) 0.034(4) 0.060(6) 0.012(4) 0.004(5) -0.012(4)
N23 0.052(6) 0.049(6) 0.060(7) 0.003(5) -0.002(5) -0.006(5)
O24 0.031(4) 0.031(4) 0.115(11) 0.023(5) -0.023(5) -0.004(5)
O25 0.082(7) 0.073(7) 0.076(7) 0.017(6) -0.002(6) -0.017(5)
N27 0.049(6) 0.030(5) 0.140(12) -0.022(7) 0.033(8) -0.010(5)
N28 0.099(10) 0.063(8) 0.062(8) -0.005(6) -0.011(7) -0.026(7)
N29 0.167(17) 0.072(9) 0.068(9) 0.001(8) -0.034(10) 0.047(10)
C30 0.108(15) 0.088(13) 0.114(16) -0.020(12) 0.046(13) -0.053(11)
C31 0.152(19) 0.046(9) 0.122(17) 0.018(10) -0.041(15) -0.006(11)
C32 0.103(13) 0.068(10) 0.075(12) 0.013(9) -0.022(10) -0.015(9)
C36 0.061(11) 0.20(3) 0.112(17) 0.021(18) -0.013(12) 0.003(13)
K1 0.036(2) 0.036(2) 0.132(8) 0.000 0.000 0.000
K2 0.087(7) 0.087(7) 0.138(15) 0.000 0.000 0.039(9)
O1 0.11(3) 0.062(19) 0.11(3) 0.000 0.000 -0.030(18)
V3 0.033(5) 0.033(5) 0.113(17) 0.000 0.000 0.015(7)
O6 0.138(13) 0.120(12) 0.210(18) 0.070(12) -0.091(13) -0.053(10)
O14 0.350(18) 0.351(18) 0.350(18) 0.000(2) 0.000(2) 0.000(2)
C1 0.13(3) 0.041(15) 0.07(2) 0.000(14) 0.03(2) -0.025(17)
C7 0.23(5) 0.07(2) 0.09(3) -0.02(2) -0.06(3) 0.00(2)
C2 0.13(2) 0.110(16) 0.121(18) 0.031(14) 0.014(15) 0.043(14)
O4 0.022(3) 0.022(3) 0.022(4) 0.000 0.000 0.000(2)
O3 0.23(4) 0.23(4) 0.23(6) 0.15(4) -0.15(4) -0.07(5)
O8 0.100(4) 0.100(4) 0.100(4) 0.0000(15) 0.0000(15) 0.000(2)

loop_
_atom_type_symbol
_atom_type_description
_atom_type_scat_dispersion_real
_atom_type_scat_dispersion_imag
_atom_type_scat_source
C C 0.0181 0.0091 'International Tables Vol C Tables 4.2.6.8 and 6.1.1.4'
H H 0.0000 0.0000 'International Tables Vol C Tables 4.2.6.8 and 6.1.1.4'
N N 0.0311 0.0180 'International Tables Vol C Tables 4.2.6.8 and 6.1.1.4'
O O 0.0492 0.0322 'International Tables Vol C Tables 4.2.6.8 and 6.1.1.4'
Si Si 0.2541 0.3302 'International Tables Vol C Tables 4.2.6.8 and 6.1.1.4'
V V 0.0687 2.1097 'International Tables Vol C Tables 4.2.6.8 and 6.1.1.4'
Cu Cu -1.9646 0.5888 'International Tables Vol C Tables 4.2.6.8 and 6.1.1.4'
Nb Nb -0.1121 2.4826 'International Tables Vol C Tables 4.2.6.8 and 6.1.1.4'
K K 0.3868 1.0657 'International Tables Vol C Tables 4.2.6.8 and 6.1.1.4'

loop_
_geom_angle_atom_site_label_1
_geom_angle_atom_site_label_2
_geom_angle_atom_site_label_3
_geom_angle
_geom_angle_site_symmetry_1
_geom_angle_site_symmetry_3
_geom_angle_publ_flag
V8 Nb1 V8 151.08(10) . 18 ?
O2 Nb1 V8 77.24(6) . 18 ?
O2 Nb1 V8 77.24(6) . . ?
O9 Nb1 V8 137.2(2) . 18 ?
O9 Nb1 V8 44.2(2) . . ?
O9 Nb1 V8 44.2(2) 18 18 ?
O9 Nb1 V8 137.2(2) 18 . ?
O9 Nb1 O2 73.8(2) 18 . ?
O9 Nb1 O2 73.8(2) . . ?
O9 Nb1 O9 97.0(4) . 18 ?
O9 Nb1 O11 84.7(3) . . ?
O9 Nb1 O11 84.7(3) 18 18 ?
O9 Nb1 O11 158.8(3) 18 . ?
O9 Nb1 O11 158.8(3) . 18 ?
O11 Nb1 V8 40.5(2) 18 18 ?
O11 Nb1 V8 124.3(2) . 18 ?
O11 Nb1 V8 124.3(2) 18 . ?
O11 Nb1 V8 40.5(2) . . ?
O11 Nb1 O2 86.5(2) 18 . ?
O11 Nb1 O2 86.5(2) . . ?
O11 Nb1 O11 86.3(4) . 18 ?
O17 Nb1 V8 103.68(6) . 18 ?
O17 Nb1 V8 103.68(6) . . ?
O17 Nb1 O2 170.9(4) . . ?
O17 Nb1 O9 100.4(3) . 18 ?
O17 Nb1 O9 100.4(3) . . ?
O17 Nb1 O11 100.1(3) . 18 ?
O17 Nb1 O11 100.1(3) . . ?
V8 Nb2 K2 169.88(14) . . ?
O2 Nb2 V8 76.11(17) . . ?
O2 Nb2 K2 96.4(2) . . ?
O5 Nb2 V8 38.37(19) . . ?
O5 Nb2 O2 85.0(2) . . ?
O5 Nb2 O9 81.4(3) . . ?
O5 Nb2 K2 135.35(19) . . ?
O9 Nb2 V8 43.1(2) . . ?
O9 Nb2 O2 72.6(3) . . ?
O9 Nb2 K2 141.6(2) . . ?
O10 Nb2 V8 130.0(3) . . ?
O10 Nb2 O2 76.7(3) . . ?
O10 Nb2 O5 161.2(3) . . ?
O10 Nb2 O9 88.7(3) . . ?
O10 Nb2 K2 52.9(3) . . ?
O13 Nb2 V8 123.8(3) . . ?
O13 Nb2 O2 85.4(3) . . ?
O13 Nb2 O5 88.2(4) . . ?
O13 Nb2 O9 156.3(3) . . ?
O13 Nb2 O10 94.7(4) . . ?
O13 Nb2 K2 47.8(3) . . ?
O18 Nb2 V8 101.8(3) . . ?
O18 Nb2 O2 172.7(3) . . ?
O18 Nb2 O5 97.7(3) . . ?
O18 Nb2 O9 101.0(3) . . ?
O18 Nb2 O10 99.9(3) . . ?
O18 Nb2 O13 101.4(4) . . ?
O18 Nb2 K2 86.4(3) . . ?
V8 Nb3 V8 151.84(12) 31 . ?
O5 Nb3 V8 125.1(2) . 31 ?
O5 Nb3 V8 39.0(2) 31 31 ?
O5 Nb3 V8 39.0(2) . . ?
O5 Nb3 V8 125.1(2) 31 . ?
O5 Nb3 O5 88.4(4) . 31 ?
O5 Nb3 O16 86.8(3) 31 . ?
O5 Nb3 O16 86.8(3) . . ?
O5 Nb3 O20 83.6(3) . . ?
O5 Nb3 O20 83.6(3) 31 31 ?
O5 Nb3 O20 159.5(3) . 31 ?
O5 Nb3 O20 159.5(3) 31 . ?
O12 Nb3 V8 103.25(7) . . ?
O12 Nb3 V8 103.25(7) . 31 ?
O12 Nb3 O5 101.5(3) . 31 ?
O12 Nb3 O5 101.5(3) . . ?
O12 Nb3 O16 168.4(4) . . ?
O12 Nb3 O20 98.6(4) . 31 ?
O12 Nb3 O20 98.6(4) . . ?
O16 Nb3 V8 77.99(7) . . ?
O16 Nb3 V8 77.99(7) . 31 ?
O20 Nb3 V8 44.7(3) 31 31 ?
O20 Nb3 V8 44.7(3) . . ?
O20 Nb3 V8 138.3(3) . 31 ?
O20 Nb3 V8 138.3(3) 31 . ?
O20 Nb3 O16 73.9(3) 31 . ?
O20 Nb3 O16 73.9(3) . . ?
O20 Nb3 O20 97.5(5) 31 . ?
O7 Nb4 V8 123.3(3) . . ?
O7 Nb4 O11 87.5(4) . . ?
O7 Nb4 O16 85.8(4) . . ?
O7 Nb4 O20 156.5(4) . . ?
O7 Nb4 O24 91.1(5) . . ?
O7 Nb4 V3 39.8(3) . . ?
O11 Nb4 V8 38.9(2) . . ?
O11 Nb4 O16 86.3(2) . . ?
O11 Nb4 V3 125.7(3) . . ?
O15 Nb4 V8 103.8(3) . . ?
O15 Nb4 O7 101.3(4) . . ?
O15 Nb4 O11 99.3(3) . . ?
O15 Nb4 O16 171.0(4) . . ?
O15 Nb4 O20 101.2(4) . . ?
O15 Nb4 O24 99.3(4) . . ?
O15 Nb4 V3 102.8(4) . . ?
O16 Nb4 V8 76.15(18) . . ?
O16 Nb4 V3 79.2(3) . . ?
O20 Nb4 V8 43.4(3) . . ?
O20 Nb4 O11 82.2(3) . . ?
O20 Nb4 O16 72.5(3) . . ?
O20 Nb4 V3 138.7(2) . . ?
O24 Nb4 V8 132.5(4) . . ?
O24 Nb4 O11 161.3(3) . . ?
O24 Nb4 O16 75.0(3) . . ?
O24 Nb4 O20 91.9(5) . . ?
O24 Nb4 V3 51.4(4) . . ?
V3 Nb4 V8 151.4(3) . . ?
O2 Si5 O2 110.4(6) 31 . ?
O2 Si5 O16 109.0(2) 31 18 ?
O2 Si5 O16 109.0(2) . 18 ?
O2 Si5 O16 109.0(2) 31 . ?
O2 Si5 O16 109.0(2) . . ?
O16 Si5 O16 110.3(7) . 18 ?
N23 Cu6 N23 93.6(6) . 18 ?
N27 Cu6 N23 84.0(5) . . ?
N27 Cu6 N23 173.6(4) 18 . ?
N27 Cu6 N23 84.0(5) 18 18 ?
N27 Cu6 N23 173.6(4) . 18 ?
N27 Cu6 N27 97.8(8) 18 . ?
N28 Cu N28 96.5(7) 31 . ?
N28 Cu N29 178.7(6) 31 . ?
N28 Cu N29 178.7(6) . 31 ?
N28 Cu N29 83.1(7) 31 31 ?
N28 Cu N29 83.1(7) . . ?
N29 Cu N29 97.4(11) 31 . ?
Nb1 V8 Nb2 70.68(7) . . ?
Nb1 V8 Nb3 118.17(9) . . ?
Nb1 V8 Nb4 79.10(8) . . ?
Nb2 V8 Nb4 117.54(9) . . ?
Nb3 V8 Nb2 78.44(7) . . ?
Nb3 V8 Nb4 69.81(6) . . ?
O5 V8 Nb1 104.1(2) . . ?
O5 V8 Nb2 41.1(2) . . ?
O5 V8 Nb3 40.0(2) . . ?
O5 V8 Nb4 102.5(2) . . ?
O5 V8 O9 83.1(3) . . ?
O5 V8 O11 119.1(3) . . ?
O5 V8 O20 81.1(3) . . ?
O9 V8 Nb1 40.9(2) . . ?
O9 V8 Nb2 42.00(19) . . ?
O9 V8 Nb3 118.3(2) . . ?
O9 V8 Nb4 117.8(2) . . ?
O9 V8 O20 148.0(3) . . ?
O11 V8 Nb1 41.5(2) . . ?
O11 V8 Nb2 104.4(2) . . ?
O11 V8 Nb3 103.3(2) . . ?
O11 V8 Nb4 40.5(2) . . ?
O11 V8 O9 82.4(3) . . ?
O11 V8 O20 81.3(3) . . ?
O20 V8 Nb1 117.9(3) . . ?
O20 V8 Nb2 117.4(2) . . ?
O20 V8 Nb3 41.1(2) . . ?
O20 V8 Nb4 40.8(2) . . ?
O25 V8 Nb1 120.7(4) . . ?
O25 V8 Nb2 120.3(4) . . ?
O25 V8 Nb3 121.2(4) . . ?
O25 V8 Nb4 122.1(4) . . ?
O25 V8 O5 120.2(5) . . ?
O25 V8 O9 105.2(4) . . ?
O25 V8 O11 120.7(5) . . ?
O25 V8 O20 106.8(5) . . ?
Nb2 O2 Nb1 91.2(2) 18 . ?
Nb2 O2 Nb1 91.2(2) . . ?
Nb2 O2 Nb2 87.4(3) . 18 ?
Si5 O2 Nb1 126.3(5) . . ?
Si5 O2 Nb2 124.7(3) . 18 ?
Si5 O2 Nb2 124.7(3) . . ?
Nb3 O5 Nb2 145.8(4) . . ?
V8 O5 Nb2 100.6(3) . . ?
V8 O5 Nb3 101.1(3) . . ?
Nb4 O7 Nb4 150.8(6) 18 . ?
V3 O7 Nb4 99.9(3) . . ?
V3 O7 Nb4 99.9(3) . 18 ?
Nb1 O9 Nb2 121.0(3) . . ?
Nb1 O9 V8 94.9(3) . . ?
Nb2 O9 V8 94.9(3) . . ?
Nb2 O10 Nb2 118.4(4) 18 . ?
Nb2 O10 K2 96.5(3) . . ?
Nb2 O10 K2 96.5(3) 18 . ?
Nb1 O11 Nb4 146.7(4) . . ?
V8 O11 Nb1 98.0(3) . . ?
V8 O11 Nb4 100.7(3) . . ?
Nb2 O13 Nb2 152.2(6) 31 . ?
Nb2 O13 K2 103.0(3) 31 . ?
Nb2 O13 K2 103.0(3) . . ?
Nb3 O16 Nb4 91.5(3) . 31 ?
Nb3 O16 Nb4 91.5(3) . . ?
Nb4 O16 Nb4 88.3(3) . 31 ?
Si5 O16 Nb3 125.3(5) . . ?
Si5 O16 Nb4 124.7(3) . . ?
Si5 O16 Nb4 124.7(3) . 31 ?
Nb3 O20 Nb4 120.8(4) . . ?
Nb3 O20 V8 94.2(4) . . ?
Nb4 O20 V8 95.9(4) . . ?
Cu6 N23 K1 99.4(4) . . ?
C36 N23 Cu6 104.4(10) . . ?
C36 N23 K1 122.2(10) . . ?
Nb4 O24 Nb4 121.7(5) 31 . ?
Nb4 O24 V3 87.4(5) 31 . ?
Nb4 O24 V3 87.4(5) . . ?
Cu6 N27 H27A 109.4 . . ?
Cu6 N27 H27B 109.4 . . ?
H27A N27 H27B 108.0 . . ?
C30 N27 Cu6 111.2(9) . . ?
C30 N27 H27A 109.4 . . ?
C30 N27 H27B 109.4 . . ?
Cu N28 H28A 110.4 . . ?
Cu N28 H28B 110.4 . . ?
H28A N28 H28B 108.6 . . ?
C32 N28 Cu 106.7(10) . . ?
C32 N28 H28A 110.4 . . ?
C32 N28 H28B 110.4 . . ?
Cu N29 H29A 109.1 . . ?
Cu N29 H29B 109.1 . . ?
H29A N29 H29B 107.9 . . ?
C31 N29 Cu 112.3(12) . . ?
C31 N29 H29A 109.1 . . ?
C31 N29 H29B 109.1 . . ?
N27 C30 H30A 109.1 . . ?
N27 C30 H30B 109.1 . . ?
H30A C30 H30B 107.8 . . ?
C36 C30 N27 112.5(17) . . ?
C36 C30 H30A 109.1 . . ?
C36 C30 H30B 109.1 . . ?
N29 C31 H31 105.4 . . ?
N29 C31 C7 130(3) . . ?
C32 C31 N29 105.5(14) . . ?
C32 C31 H31 105.4 . . ?
C32 C31 C7 104(2) . . ?
C7 C31 H31 105.4 . . ?
N28 C32 H32 107.3 . . ?
C31 C32 N28 109.8(15) . . ?
C31 C32 H32 107.3 . . ?
C1 C32 N28 119.7(19) . . ?
C1 C32 C31 104.7(19) . . ?
C1 C32 H32 107.3 . . ?
N23 C36 H36 102.8 . . ?
N23 C36 C2 117.0(18) . . ?
C30 C36 N23 116.4(18) . . ?
C30 C36 H36 102.8 . . ?
C30 C36 C2 112(2) . . ?
C2 C36 H36 102.8 . . ?
N23 K1 N23 79.23(15) 20 17 ?
N23 K1 N23 100.77(15) . 19 ?
N23 K1 N23 180.0(5) 3 19 ?
N23 K1 N23 100.77(15) 3 17 ?
N23 K1 N23 100.77(15) 2 19 ?
N23 K1 N23 51.2(4) 20 3 ?
N23 K1 N23 79.23(15) 2 3 ?
N23 K1 N23 51.2(4) 2 17 ?
N23 K1 N23 100.77(15) . 20 ?
N23 K1 N23 79.23(15) . 3 ?
N23 K1 N23 79.23(15) . 4 ?
N23 K1 N23 128.8(4) 4 3 ?
N23 K1 N23 180.0(4) 20 4 ?
N23 K1 N23 100.77(15) 18 3 ?
N23 K1 N23 128.8(4) . 2 ?
N23 K1 N23 128.8(4) 20 19 ?
N23 K1 N23 100.77(15) 20 2 ?
N23 K1 N23 79.23(15) 18 19 ?
N23 K1 N23 79.23(15) 4 2 ?
N23 K1 N23 180.0 . 17 ?
N23 K1 N23 51.2(4) . 18 ?
N23 K1 N23 100.77(15) 4 17 ?
N23 K1 N23 79.23(15) 20 18 ?
N23 K1 N23 128.8(4) 18 17 ?
N23 K1 N23 100.77(15) 4 18 ?
N23 K1 N23 79.23(15) 19 17 ?
N23 K1 N23 180.0(5) 2 18 ?
N23 K1 N23 51.2(4) 4 19 ?
Nb2 K2 Nb2 58.22(18) 31 . ?
Nb2 K2 Nb2 58.22(18) 18 16_554 ?
Nb2 K2 Nb2 52.34(16) 31 16_554 ?
Nb2 K2 Nb2 82.1(3) 16_554 . ?
Nb2 K2 Nb2 82.1(3) 31 18 ?
Nb2 K2 Nb2 52.33(16) 18 . ?
O10 K2 Nb2 30.67(13) . . ?
O10 K2 Nb2 30.67(13) 31 16_554 ?
O10 K2 Nb2 83.1(3) 31 18 ?
O10 K2 Nb2 83.1(3) . 31 ?
O10 K2 Nb2 30.67(13) . 18 ?
O10 K2 Nb2 30.67(13) 31 31 ?
O10 K2 Nb2 83.1(3) 31 . ?
O10 K2 Nb2 83.1(3) . 16_554 ?
O10 K2 O10 98.9(5) . 31 ?
O13 K2 Nb2 67.0(3) 18 31 ?
O13 K2 Nb2 67.0(3) . 16_554 ?
O13 K2 Nb2 29.24(10) . 31 ?
O13 K2 Nb2 29.24(10) 18 16_554 ?
O13 K2 Nb2 29.24(10) 18 18 ?
O13 K2 Nb2 67.0(3) 18 . ?
O13 K2 Nb2 29.24(10) . . ?
O13 K2 Nb2 67.0(3) . 18 ?
O13 K2 O10 57.0(3) . . ?
O13 K2 O10 57.0(3) 18 . ?
O13 K2 O10 57.0(3) 18 31 ?
O13 K2 O10 57.0(3) . 31 ?
O13 K2 O13 66.3(5) 18 . ?
O13 K2 O1 110.8(6) 18 31 ?
O13 K2 O1 110.8(6) 18 . ?
O13 K2 O1 110.8(6) . 31 ?
O13 K2 O1 110.8(6) . . ?
O1 K2 Nb2 139.5(6) 31 31 ?
O1 K2 Nb2 83.0(7) . 31 ?
O1 K2 Nb2 83.0(7) 31 . ?
O1 K2 Nb2 83.0(7) . 16_554 ?
O1 K2 Nb2 139.5(6) . . ?
O1 K2 Nb2 83.0(7) 31 18 ?
O1 K2 Nb2 139.5(6) . 18 ?
O1 K2 Nb2 139.5(6) 31 16_554 ?
O1 K2 O10 164.5(9) . . ?
O1 K2 O10 65.6(8) 31 . ?
O1 K2 O10 164.5(9) 31 31 ?
O1 K2 O10 65.6(8) . 31 ?
O1 K2 O1 129.9(16) 31 . ?
O8 K2 Nb2 93.0(14) . 31 ?
O8 K2 Nb2 141.8(10) 18 . ?
O8 K2 Nb2 93.0(14) 18 18 ?
O8 K2 Nb2 141.8(10) 18 31 ?
O8 K2 Nb2 93.0(14) 18 16_554 ?
O8 K2 Nb2 93.0(14) . . ?
O8 K2 Nb2 141.8(10) . 16_554 ?
O8 K2 Nb2 141.8(10) . 18 ?
O8 K2 O10 111.2(9) . . ?
O8 K2 O10 111.2(9) 18 . ?
O8 K2 O10 111.2(9) . 31 ?
O8 K2 O10 111.2(9) 18 31 ?
O8 K2 O13 90.6(16) 18 18 ?
O8 K2 O13 156.9(17) 18 . ?
O8 K2 O13 156.9(17) . 18 ?
O8 K2 O13 90.6(16) . . ?
O8 K2 O1 76.4(7) 18 31 ?
O8 K2 O1 76.4(7) 18 . ?
O8 K2 O1 76.4(7) . 31 ?
O8 K2 O1 76.4(7) . . ?
O8 K2 O8 113(3) 18 . ?
Nb4 V3 Nb4 118.1(5) 18 31 ?
Nb4 V3 Nb4 70.3(2) 31 . ?
Nb4 V3 Nb4 78.9(2) 31 16_554 ?
Nb4 V3 Nb4 78.9(2) 18 . ?
Nb4 V3 Nb4 70.3(2) 18 16_554 ?
Nb4 V3 Nb4 118.1(5) 16_554 . ?
O7 V3 Nb4 101.9(5) . 31 ?
O7 V3 Nb4 101.9(5) 31 18 ?
O7 V3 Nb4 40.30(15) . . ?
O7 V3 Nb4 40.30(15) . 18 ?
O7 V3 Nb4 101.9(5) . 16_554 ?
O7 V3 Nb4 101.9(5) 31 . ?
O7 V3 Nb4 40.30(15) 31 31 ?
O7 V3 Nb4 40.30(15) 31 16_554 ?
O7 V3 O7 114.5(9) 31 . ?
O7 V3 O24 81.4(3) 31 . ?
O7 V3 O24 81.4(3) . . ?
O7 V3 O24 81.4(3) 31 18 ?
O7 V3 O24 81.4(3) . 18 ?
O24 V3 Nb4 41.20(17) . . ?
O24 V3 Nb4 41.20(17) . 31 ?
O24 V3 Nb4 118.0(5) . 18 ?
O24 V3 Nb4 41.20(17) 18 18 ?
O24 V3 Nb4 118.0(5) 18 . ?
O24 V3 Nb4 118.0(5) . 16_554 ?
O24 V3 Nb4 118.0(5) 18 31 ?
O24 V3 Nb4 41.20(17) 18 16_554 ?
O24 V3 O24 148.1(9) 18 . ?
O4 V3 Nb4 121.0(2) . . ?
O4 V3 Nb4 121.0(2) . 16_554 ?
O4 V3 Nb4 121.0(2) . 31 ?
O4 V3 Nb4 121.0(2) . 18 ?
O4 V3 O7 122.8(5) . . ?
O4 V3 O7 122.8(5) . 31 ?
O4 V3 O24 106.0(4) . . ?
O4 V3 O24 106.0(4) . 18 ?
C32 C1 H1A 109.5 . . ?
C32 C1 H1B 109.5 . . ?
C32 C1 H1C 109.5 . . ?
H1A C1 H1B 109.5 . . ?
H1A C1 H1C 109.5 . . ?
H1B C1 H1C 109.5 . . ?
C31 C7 H7A 109.5 . . ?
C31 C7 H7B 109.5 . . ?
C31 C7 H7C 109.5 . . ?
H7A C7 H7B 109.5 . . ?
H7A C7 H7C 109.5 . . ?
H7B C7 H7C 109.5 . . ?
C36 C2 H2A 109.5 . . ?
C36 C2 H2B 109.5 . . ?
C36 C2 H2C 109.5 . . ?
H2A C2 H2B 109.5 . . ?
H2A C2 H2C 109.5 . . ?
H2B C2 H2C 109.5 . . ?

loop_
_geom_bond_atom_site_label_1
_geom_bond_atom_site_label_2
_geom_bond_distance
_geom_bond_site_symmetry_2
_geom_bond_publ_flag
Nb1 V8 2.998(3) . ?
Nb1 V8 2.998(3) 18 ?
Nb1 O2 2.454(8) . ?
Nb1 O9 1.970(7) 18 ?
Nb1 O9 1.970(7) . ?
Nb1 O11 2.006(7) 18 ?
Nb1 O11 2.006(7) . ?
Nb1 O17 1.751(9) . ?
Nb2 V8 3.059(3) . ?
Nb2 O2 2.449(6) . ?
Nb2 O5 2.045(7) . ?
Nb2 O9 2.055(7) . ?
Nb2 O10 1.969(5) . ?
Nb2 O13 1.922(3) . ?
Nb2 O18 1.756(7) . ?
Nb2 K2 3.836(11) . ?
Nb3 V8 3.015(3) . ?
Nb3 V8 3.015(3) 31 ?
Nb3 O5 1.974(7) 31 ?
Nb3 O5 1.974(7) . ?
Nb3 O12 1.776(12) . ?
Nb3 O16 2.414(10) . ?
Nb3 O20 1.989(8) 31 ?
Nb3 O20 1.989(8) . ?
Nb4 V8 3.079(3) . ?
Nb4 O7 1.949(3) . ?
Nb4 O11 2.033(7) . ?
Nb4 O15 1.739(7) . ?
Nb4 O16 2.455(6) . ?
Nb4 O20 2.022(9) . ?
Nb4 O24 1.958(5) . ?
Nb4 V3 2.969(8) . ?
Si5 O2 1.635(8) . ?
Si5 O2 1.634(8) 31 ?
Si5 O16 1.646(10) . ?
Si5 O16 1.646(10) 18 ?
Cu6 N23 2.004(11) 18 ?
Cu6 N23 2.004(11) . ?
Cu6 N27 1.989(12) 18 ?
Cu6 N27 1.989(12) . ?
Cu N28 1.965(13) . ?
Cu N28 1.965(14) 31 ?
Cu N29 2.007(15) 31 ?
Cu N29 2.007(15) . ?
V8 O5 1.932(7) . ?
V8 O9 2.097(8) . ?
V8 O11 1.966(8) . ?
V8 O20 2.125(9) . ?
V8 O25 1.611(10) . ?
O7 V3 1.931(13) . ?
O10 K2 3.077(13) . ?
O13 K2 2.915(16) . ?
N23 C36 1.47(2) . ?
N23 K1 3.380(11) . ?
O24 V3 2.322(15) . ?
N27 H27A 0.8900 . ?
N27 H27B 0.8900 . ?
N27 C30 1.44(2) . ?
N28 H28A 0.8900 . ?
N28 H28B 0.8900 . ?
N28 C32 1.508(18) . ?
N29 H29A 0.8900 . ?
N29 H29B 0.8900 . ?
N29 C31 1.45(2) . ?
C30 H30A 0.9700 . ?
C30 H30B 0.9700 . ?
C30 C36 1.36(2) . ?
C31 H31 0.9800 . ?
C31 C32 1.44(3) . ?
C31 C7 1.47(4) . ?
C32 H32 0.9800 . ?
C32 C1 1.42(3) . ?
C36 H36 0.9800 . ?
C36 C2 1.50(3) . ?
K2 O1 2.94(3) . ?
K2 O1 2.94(3) 31 ?
K2 O8 2.65(7) 18 ?
K2 O8 2.65(7) . ?
V3 O4 1.56(5) . ?
C1 H1A 0.9600 . ?
C1 H1B 0.9600 . ?
C1 H1C 0.9600 . ?
C7 H7A 0.9600 . ?
C7 H7B 0.9600 . ?
C7 H7C 0.9600 . ?
C2 H2A 0.9600 . ?
C2 H2B 0.9600 . ?
C2 H2C 0.9600 . ?

loop_
_geom_torsion_atom_site_label_1
_geom_torsion_atom_site_label_2
_geom_torsion_atom_site_label_3
_geom_torsion_atom_site_label_4
_geom_torsion
_geom_torsion_site_symmetry_1
_geom_torsion_site_symmetry_2
_geom_torsion_site_symmetry_3
_geom_torsion_site_symmetry_4
_geom_torsion_publ_flag
Cu6 N23 C36 C30 38(2) . . . . ?
Cu6 N23 C36 C2 174.3(17) . . . . ?
Cu6 N27 C30 C36 9(2) . . . . ?
Cu N28 C32 C31 45.4(17) . . . . ?
Cu N28 C32 C1 167(2) . . . . ?
Cu N29 C31 C32 33.9(19) . . . . ?
Cu N29 C31 C7 157(3) . . . . ?
O2 Si5 O2 Nb1 180.0 31 . . . ?
O2 Si5 O2 Nb2 57.2(4) 31 . . 18 ?
O2 Si5 O2 Nb2 -57.2(4) 31 . . . ?
O2 Si5 O16 Nb3 -60.3(3) . . . . ?
O2 Si5 O16 Nb3 60.3(3) 31 . . . ?
O2 Si5 O16 Nb4 61.8(6) . . . . ?
O2 Si5 O16 Nb4 -177.6(4) 31 . . . ?
O2 Si5 O16 Nb4 177.6(4) . . . 31 ?
O2 Si5 O16 Nb4 -61.8(6) 31 . . 31 ?
O16 Si5 O2 Nb1 60.2(3) 18 . . . ?
O16 Si5 O2 Nb1 -60.2(3) . . . . ?
O16 Si5 O2 Nb2 -62.6(6) 18 . . 18 ?
O16 Si5 O2 Nb2 62.6(6) . . . . ?
O16 Si5 O2 Nb2 177.0(4) . . . 18 ?
O16 Si5 O2 Nb2 -177.0(4) 18 . . . ?
O16 Si5 O16 Nb3 180.000(0) 18 . . . ?
O16 Si5 O16 Nb4 57.9(4) 18 . . 31 ?
O16 Si5 O16 Nb4 -57.9(4) 18 . . . ?
N27 C30 C36 N23 -32(3) . . . . ?
N27 C30 C36 C2 -170.7(17) . . . . ?
N29 C31 C32 N28 -51(2) . . . . ?
N29 C31 C32 C1 179(2) . . . . ?
K1 N23 C36 C30 148.9(16) . . . . ?
K1 N23 C36 C2 -74(2) . . . . ?
C7 C31 C32 N28 170(2) . . . . ?
C7 C31 C32 C1 40(3) . . . . ?
